data_4111206
loop_
_publ_author_name
'Andreas Franken'
'Thomas D. McGrath'
'F. Gordon A. Stone'

_publ_contact_author_address
; Department of Chemistry and Biochemistry
  Baylor University
  One Bear Place # 97348
  Waco
  TX, 76798-7348
  USA
;
_publ_contact_author_email Gordon_Stone@baylor.edu
_publ_contact_author_fax '+1 254 710 2403'
_publ_contact_author_name 'Prof. F. Gordon A. Stone'
_publ_contact_author_phone '+1 254 710 4427'
_publ_section_title
;
 Iridium-Iron-Monocarborane Clusters from Oxidative Insertion Reactions of
 [IrCl(CO)(PPh~3~)~2~] with Ferracarborane Anions
;
_journal_name_full 'Journal of the American Chemical Society'
_journal_page_first 16169
_journal_page_last 16177
_journal_paper_doi 10.1021/ja065042n
_journal_volume 128
_journal_year 2006
_chemical_formula_moiety 'C41 H38 B7 Fe Ir O5 P2, 0.5(C H2 Cl2)'
_chemical_formula_sum 'C41.5 H39 B7 Cl Fe Ir O5 P2'
_chemical_formula_weight 1038.84
_chemical_name_systematic
; 
 ? 
;
_space_group_IT_number 14
_symmetry_cell_setting monoclinic
_symmetry_space_group_name_Hall '-P 2ybc'
_symmetry_space_group_name_H-M 'P 1 21/c 1'
_atom_sites_solution_hydrogens geom
_atom_sites_solution_primary direct
_atom_sites_solution_secondary difmap
_audit_creation_date ' 2006'
_audit_creation_method SHELXL-97
_audit_update_record
;
 ?
;
_cell_angle_alpha 90.00
_cell_angle_beta 98.3710(10)
_cell_angle_gamma 90.00
_cell_formula_units_Z 4
_cell_length_a 23.4241(7)
_cell_length_b 10.3614(3)
_cell_length_c 19.1827(5)
_cell_measurement_reflns_used 6430
_cell_measurement_temperature 110(2)
_cell_measurement_theta_max 25.40
_cell_measurement_theta_min 2.24
_cell_volume 4606.2(2)
_computing_cell_refinement 'Bruker APEX2 (Bruker, 2003)'
_computing_data_collection 'Bruker APEX2 (Bruker, 2003)'
_computing_data_reduction 'Bruker APEX2 (Bruker, 2003)'
_computing_molecular_graphics 'Bruker SHELXTL (Bruker, 2001)'
_computing_publication_material 'Bruker SHELXTL (Bruker, 2001)'
_computing_structure_refinement 'Bruker SHELXTL (Bruker, 2001)'
_computing_structure_solution 'Bruker SHELXTL (Bruker, 2001)'
_diffrn_ambient_temperature 110(2)
_diffrn_measured_fraction_theta_full 0.984
_diffrn_measured_fraction_theta_max 0.953
_diffrn_measurement_device_type 'Bruker-Nonius X8 APEX CCD area detector'
_diffrn_measurement_method 'phi and omega scans'
_diffrn_radiation_monochromator graphite
_diffrn_radiation_source 'fine-focus sealed tube'
_diffrn_radiation_type MoK\a
_diffrn_radiation_wavelength 0.71073
_diffrn_reflns_av_R_equivalents 0.0809
_diffrn_reflns_av_sigmaI/netI 0.0868
_diffrn_reflns_limit_h_max 32
_diffrn_reflns_limit_h_min -32
_diffrn_reflns_limit_k_max 14
_diffrn_reflns_limit_k_min -13
_diffrn_reflns_limit_l_max 23
_diffrn_reflns_limit_l_min -26
_diffrn_reflns_number 50225
_diffrn_reflns_theta_full 25.00
_diffrn_reflns_theta_max 29.48
_diffrn_reflns_theta_min 2.15
_exptl_absorpt_coefficient_mu 3.369
_exptl_absorpt_correction_T_max 0.954
_exptl_absorpt_correction_T_min 0.654
_exptl_absorpt_correction_type multi-scan
_exptl_absorpt_process_details 'SADABS (Bruker, 2003)'
_exptl_crystal_colour yellow
_exptl_crystal_density_diffrn 1.498
_exptl_crystal_description plate
_exptl_crystal_F_000 2052
_exptl_crystal_size_max 0.15
_exptl_crystal_size_mid 0.15
_exptl_crystal_size_min 0.01
_refine_diff_density_max 1.740
_refine_diff_density_min -0.872
_refine_diff_density_rms 0.188
_refine_ls_extinction_method none
_refine_ls_goodness_of_fit_ref 1.040
_refine_ls_hydrogen_treatment mixed
_refine_ls_matrix_type full
_refine_ls_number_parameters 545
_refine_ls_number_reflns 12214
_refine_ls_number_restraints 3
_refine_ls_restrained_S_all 1.043
_refine_ls_R_factor_all 0.0809
_refine_ls_R_factor_gt 0.0465
_refine_ls_shift/su_max 0.001
_refine_ls_shift/su_mean 0.000
_refine_ls_structure_factor_coef Fsqd
_refine_ls_weighting_details 'calc w=1/[\s^2^(Fo^2^)+(0.0483P)^2^+1.8650P] where P=(Fo^2^+2Fc^2^)/3'
_refine_ls_weighting_scheme calc
_refine_ls_wR_factor_gt 0.0987
_refine_ls_wR_factor_ref 0.1120
_reflns_number_gt 8659
_reflns_number_total 12214
_reflns_threshold_expression >2sigma(I)
_cod_data_source_file ja065042nsi20060713_084425.cif
_cod_data_source_block 4
_cod_original_sg_symbol_H-M 'P 1 21/c 1 '
_cod_original_formula_sum 'C41.50 H39 B7 Cl Fe Ir O5 P2'
_cod_database_code 4111206

loop_
_symmetry_equiv_pos_as_xyz
'x, y, z'
'-x, y+1/2, -z+1/2'
'-x, -y, -z'
'x, -y-1/2, z-1/2'

loop_
_atom_site_label
_atom_site_type_symbol
_atom_site_fract_x
_atom_site_fract_y
_atom_site_fract_z
_atom_site_U_iso_or_equiv
_atom_site_adp_type
_atom_site_occupancy
_atom_site_symmetry_multiplicity
_atom_site_calc_flag
_atom_site_refinement_flags
C1 C 0.2511(2) 0.6030(5) 0.2292(3) 0.0208(12) Uani 1 1 d .
H1 H 0.2739 0.6650 0.2683 0.025 Uiso 1 1 calc R
B2 B 0.2743(3) 0.4647(6) 0.2054(3) 0.0172(12) Uani 1 1 d .
H2 H 0.3178 0.4246 0.2270 0.021 Uiso 1 1 calc R
B3 B 0.2528(3) 0.6116(6) 0.1453(3) 0.0174(13) Uani 1 1 d .
H3 H 0.2799 0.6835 0.1214 0.021 Uiso 1 1 calc R
B4 B 0.1898(3) 0.6435(6) 0.1853(3) 0.0198(13) Uani 1 1 d .
H4 H 0.1689 0.7395 0.1904 0.024 Uiso 1 1 calc R
B5 B 0.2125(3) 0.4874(6) 0.2505(3) 0.0204(13) Uani 1 1 d .
H5 H 0.2091 0.4624 0.3066 0.025 Uiso 1 1 calc R
B7 B 0.1803(3) 0.5680(6) 0.1027(3) 0.0174(13) Uani 1 1 d .
H7 H 0.1598 0.6278 0.0572 0.021 Uiso 1 1 calc R
B9 B 0.2102(3) 0.3606(6) 0.1885(3) 0.0175(12) Uani 1 1 d .
H9 H 0.2131 0.2600 0.2102 0.021 Uiso 1 1 calc R
B10 B 0.1657(3) 0.3900(5) 0.1035(3) 0.0127(12) Uani 1 1 d .
O10 O 0.12425(15) 0.3084(3) 0.05928(17) 0.0145(7) Uani 1 1 d .
Ir1 Ir 0.251544(8) 0.417905(18) 0.089676(9) 0.01230(6) Uani 1 1 d D
H6 H 0.235(3) 0.292(4) 0.035(3) 0.05(2) Uiso 1 1 d D
C61 C 0.2702(2) 0.5041(5) 0.0092(3) 0.0167(11) Uani 1 1 d .
O61 O 0.27750(19) 0.5613(4) -0.0398(2) 0.0293(10) Uani 1 1 d .
Fe1 Fe 0.12921(3) 0.48013(7) 0.18141(4) 0.01584(16) Uani 1 1 d .
C81 C 0.0698(3) 0.5164(5) 0.1154(3) 0.0223(12) Uani 1 1 d .
O81 O 0.03191(18) 0.5340(4) 0.0719(2) 0.0286(9) Uani 1 1 d .
C82 C 0.0986(2) 0.3313(5) 0.2060(3) 0.0206(12) Uani 1 1 d .
O82 O 0.07867(19) 0.2360(4) 0.2189(2) 0.0350(11) Uani 1 1 d .
C83 C 0.1072(3) 0.5785(6) 0.2497(3) 0.0238(12) Uani 1 1 d .
O83 O 0.09184(19) 0.6405(4) 0.2929(2) 0.0335(10) Uani 1 1 d .
P1 P 0.33964(6) 0.30721(13) 0.09862(7) 0.0156(3) Uani 1 1 d .
C111 C 0.4032(2) 0.3892(5) 0.1440(3) 0.0188(12) Uani 1 1 d .
C112 C 0.4057(3) 0.5222(6) 0.1470(3) 0.0270(13) Uani 1 1 d .
H112 H 0.3729 0.5708 0.1273 0.032 Uiso 1 1 calc R
C113 C 0.4548(3) 0.5868(6) 0.1779(3) 0.0318(14) Uani 1 1 d .
H113 H 0.4556 0.6785 0.1785 0.038 Uiso 1 1 calc R
C114 C 0.5025(3) 0.5179(6) 0.2076(3) 0.0295(14) Uani 1 1 d .
H114 H 0.5360 0.5618 0.2295 0.035 Uiso 1 1 calc R
C115 C 0.5013(3) 0.3852(7) 0.2054(4) 0.0391(17) Uani 1 1 d .
H115 H 0.5343 0.3371 0.2251 0.047 Uiso 1 1 calc R
C116 C 0.4518(3) 0.3214(6) 0.1742(3) 0.0332(15) Uani 1 1 d .
H116 H 0.4512 0.2297 0.1736 0.040 Uiso 1 1 calc R
C121 C 0.3584(2) 0.2759(5) 0.0108(3) 0.0206(12) Uani 1 1 d .
C122 C 0.4068(3) 0.3316(8) -0.0104(3) 0.046(2) Uani 1 1 d .
H122 H 0.4314 0.3848 0.0212 0.055 Uiso 1 1 calc R
C123 C 0.4194(4) 0.3096(9) -0.0785(4) 0.068(3) Uani 1 1 d .
H123 H 0.4530 0.3464 -0.0928 0.082 Uiso 1 1 calc R
C124 C 0.3831(3) 0.2345(9) -0.1248(3) 0.054(2) Uani 1 1 d .
H124 H 0.3918 0.2197 -0.1710 0.065 Uiso 1 1 calc R
C125 C 0.3346(3) 0.1809(7) -0.1044(3) 0.0344(15) Uani 1 1 d .
H125 H 0.3096 0.1294 -0.1365 0.041 Uiso 1 1 calc R
C126 C 0.3222(3) 0.2021(6) -0.0371(3) 0.0284(14) Uani 1 1 d .
H126 H 0.2883 0.1656 -0.0234 0.034 Uiso 1 1 calc R
C131 C 0.3437(2) 0.1469(5) 0.1395(3) 0.0197(11) Uani 1 1 d .
C132 C 0.3234(2) 0.1297(6) 0.2044(3) 0.0230(12) Uani 1 1 d .
H132 H 0.3065 0.2002 0.2256 0.028 Uiso 1 1 calc R
C133 C 0.3278(3) 0.0112(6) 0.2372(3) 0.0300(14) Uani 1 1 d .
H133 H 0.3150 0.0008 0.2817 0.036 Uiso 1 1 calc R
C134 C 0.3508(3) -0.0923(6) 0.2057(4) 0.0330(15) Uani 1 1 d .
H134 H 0.3520 -0.1747 0.2276 0.040 Uiso 1 1 calc R
C135 C 0.3719(3) -0.0778(6) 0.1436(3) 0.0340(15) Uani 1 1 d .
H135 H 0.3889 -0.1491 0.1232 0.041 Uiso 1 1 calc R
C136 C 0.3685(3) 0.0407(6) 0.1102(3) 0.0299(14) Uani 1 1 d .
H136 H 0.3831 0.0503 0.0668 0.036 Uiso 1 1 calc R
P2 P 0.12145(6) 0.24459(12) -0.01400(6) 0.0122(3) Uani 1 1 d .
C211 C 0.1631(2) 0.0996(5) -0.0070(3) 0.0138(10) Uani 1 1 d .
C212 C 0.1915(2) 0.0599(5) 0.0586(3) 0.0184(11) Uani 1 1 d .
H212 H 0.1905 0.1127 0.0989 0.022 Uiso 1 1 calc R
C213 C 0.2211(3) -0.0558(5) 0.0650(3) 0.0228(13) Uani 1 1 d .
H213 H 0.2400 -0.0835 0.1097 0.027 Uiso 1 1 calc R
C214 C 0.2230(2) -0.1309(5) 0.0058(3) 0.0211(12) Uani 1 1 d .
H214 H 0.2436 -0.2101 0.0102 0.025 Uiso 1 1 calc R
C215 C 0.1952(2) -0.0926(5) -0.0600(3) 0.0213(12) Uani 1 1 d .
H215 H 0.1969 -0.1452 -0.1002 0.026 Uiso 1 1 calc R
C216 C 0.1654(2) 0.0210(5) -0.0664(3) 0.0187(11) Uani 1 1 d .
H216 H 0.1461 0.0472 -0.1112 0.022 Uiso 1 1 calc R
C221 C 0.0476(2) 0.2048(5) -0.0390(3) 0.0187(11) Uani 1 1 d .
C222 C 0.0109(2) 0.1879(5) 0.0114(3) 0.0269(13) Uani 1 1 d .
H222 H 0.0251 0.1981 0.0601 0.032 Uiso 1 1 calc R
C223 C -0.0468(3) 0.1558(6) -0.0104(4) 0.0416(18) Uani 1 1 d .
H223 H -0.0719 0.1454 0.0239 0.050 Uiso 1 1 calc R
C224 C -0.0679(3) 0.1391(6) -0.0803(4) 0.0416(18) Uani 1 1 d .
H224 H -0.1074 0.1183 -0.0945 0.050 Uiso 1 1 calc R
C225 C -0.0315(3) 0.1527(6) -0.1293(4) 0.0366(16) Uani 1 1 d .
H225 H -0.0459 0.1396 -0.1777 0.044 Uiso 1 1 calc R
C226 C 0.0258(3) 0.1851(6) -0.1100(3) 0.0289(14) Uani 1 1 d .
H226 H 0.0504 0.1940 -0.1449 0.035 Uiso 1 1 calc R
C231 C 0.1401(2) 0.3566(5) -0.0781(3) 0.0157(11) Uani 1 1 d .
C232 C 0.1802(2) 0.3296(5) -0.1240(3) 0.0194(12) Uani 1 1 d .
H232 H 0.1999 0.2493 -0.1219 0.023 Uiso 1 1 calc R
C233 C 0.1903(3) 0.4233(6) -0.1726(3) 0.0295(14) Uani 1 1 d .
H233 H 0.2176 0.4070 -0.2036 0.035 Uiso 1 1 calc R
C234 C 0.1613(3) 0.5392(6) -0.1767(3) 0.0322(15) Uani 1 1 d .
H234 H 0.1684 0.6015 -0.2108 0.039 Uiso 1 1 calc R
C235 C 0.1221(3) 0.5654(6) -0.1315(3) 0.0312(15) Uani 1 1 d .
H235 H 0.1027 0.6461 -0.1341 0.037 Uiso 1 1 calc R
C236 C 0.1110(3) 0.4736(5) -0.0819(3) 0.0240(13) Uani 1 1 d .
H236 H 0.0837 0.4911 -0.0510 0.029 Uiso 1 1 calc R
C1S C 0.3676(6) 0.8004(19) 0.9158(9) 0.091(7) Uani 0.50 1 d PD
H1S1 H 0.3399 0.7332 0.8960 0.109 Uiso 0.50 1 calc PR
H1S2 H 0.3460 0.8676 0.9378 0.109 Uiso 0.50 1 calc PR
Cl1S Cl 0.3976(3) 0.8637(5) 0.8535(3) 0.0915(18) Uani 0.50 1 d PD
Cl2S Cl 0.4221(4) 0.7285(10) 0.9828(4) 0.167(4) Uani 0.50 1 d PD

loop_
_atom_site_aniso_label
_atom_site_aniso_U_11
_atom_site_aniso_U_22
_atom_site_aniso_U_33
_atom_site_aniso_U_23
_atom_site_aniso_U_13
_atom_site_aniso_U_12
C1 0.029(3) 0.017(3) 0.015(3) -0.005(2) 0.000(2) 0.005(2)
B2 0.019(3) 0.021(3) 0.011(3) 0.000(2) 0.000(2) 0.003(3)
B3 0.019(3) 0.016(3) 0.016(3) -0.003(2) -0.001(2) -0.001(2)
B4 0.022(4) 0.018(3) 0.019(3) -0.006(2) 0.003(3) 0.001(3)
B5 0.024(4) 0.024(4) 0.013(3) 0.002(2) 0.002(2) 0.008(3)
B7 0.023(3) 0.014(3) 0.016(3) 0.001(2) 0.005(2) 0.005(3)
B9 0.013(3) 0.023(3) 0.016(3) 0.006(2) -0.001(2) 0.001(3)
B10 0.020(3) 0.010(3) 0.008(2) 0.0019(19) 0.001(2) 0.004(2)
O10 0.0141(19) 0.0148(18) 0.0147(17) -0.0006(13) 0.0026(14) 0.0015(15)
Ir1 0.01355(11) 0.01175(10) 0.01150(9) 0.00090(8) 0.00152(7) 0.00051(9)
C61 0.022(3) 0.015(3) 0.014(2) -0.0003(19) 0.003(2) 0.002(2)
O61 0.038(3) 0.028(2) 0.023(2) 0.0067(17) 0.0091(19) 0.0002(19)
Fe1 0.0170(4) 0.0176(4) 0.0131(4) -0.0020(3) 0.0030(3) 0.0034(3)
C81 0.029(3) 0.019(3) 0.020(3) -0.007(2) 0.008(2) 0.007(2)
O81 0.024(2) 0.033(2) 0.027(2) -0.0020(18) -0.0059(18) 0.0061(19)
C82 0.021(3) 0.022(3) 0.019(3) 0.000(2) 0.005(2) 0.006(2)
O82 0.036(3) 0.029(3) 0.042(3) 0.008(2) 0.011(2) -0.005(2)
C83 0.025(3) 0.026(3) 0.020(3) -0.001(2) 0.001(2) 0.003(3)
O83 0.039(3) 0.041(3) 0.021(2) -0.0113(18) 0.0079(19) 0.008(2)
P1 0.0146(7) 0.0153(7) 0.0165(6) 0.0013(5) 0.0014(5) 0.0017(6)
C111 0.018(3) 0.015(3) 0.023(3) -0.001(2) 0.003(2) -0.003(2)
C112 0.017(3) 0.025(3) 0.037(3) 0.003(3) -0.002(3) 0.000(3)
C113 0.022(3) 0.025(3) 0.046(4) -0.001(3) 0.000(3) -0.005(3)
C114 0.020(3) 0.039(4) 0.029(3) 0.001(3) 0.000(3) -0.010(3)
C115 0.019(3) 0.039(4) 0.055(4) 0.007(3) -0.010(3) -0.005(3)
C116 0.032(4) 0.020(3) 0.044(4) 0.004(3) -0.006(3) -0.005(3)
C121 0.015(3) 0.029(3) 0.019(3) 0.001(2) 0.004(2) 0.005(2)
C122 0.032(4) 0.078(6) 0.030(4) -0.002(3) 0.010(3) -0.017(4)
C123 0.049(5) 0.131(9) 0.029(4) -0.005(4) 0.022(4) -0.029(5)
C124 0.047(5) 0.098(7) 0.020(3) -0.006(4) 0.008(3) 0.003(5)
C125 0.023(4) 0.051(4) 0.027(3) -0.013(3) -0.002(3) 0.009(3)
C126 0.019(3) 0.037(4) 0.030(3) -0.009(3) 0.005(3) 0.008(3)
C131 0.015(3) 0.019(3) 0.022(3) 0.000(2) -0.004(2) -0.001(2)
C132 0.019(3) 0.024(3) 0.025(3) 0.004(2) 0.002(2) 0.005(2)
C133 0.022(3) 0.029(4) 0.037(4) 0.018(3) -0.003(3) 0.004(3)
C134 0.018(3) 0.022(3) 0.054(4) 0.016(3) -0.012(3) -0.008(3)
C135 0.034(4) 0.020(3) 0.043(4) -0.001(3) -0.009(3) 0.007(3)
C136 0.029(4) 0.026(3) 0.032(3) -0.002(3) -0.004(3) 0.009(3)
P2 0.0134(7) 0.0104(6) 0.0129(6) 0.0003(5) 0.0023(5) -0.0004(5)
C211 0.014(3) 0.012(3) 0.016(2) 0.0013(19) 0.006(2) -0.005(2)
C212 0.019(3) 0.015(3) 0.021(3) -0.002(2) 0.003(2) -0.003(2)
C213 0.024(3) 0.020(3) 0.024(3) 0.005(2) 0.003(2) 0.002(2)
C214 0.025(3) 0.009(3) 0.031(3) 0.001(2) 0.008(2) 0.003(2)
C215 0.025(3) 0.019(3) 0.020(3) -0.005(2) 0.006(2) 0.000(2)
C216 0.019(3) 0.020(3) 0.018(3) 0.000(2) 0.001(2) 0.002(2)
C221 0.017(3) 0.013(3) 0.025(3) 0.001(2) 0.001(2) 0.000(2)
C222 0.018(3) 0.022(3) 0.042(4) 0.006(3) 0.009(3) -0.002(2)
C223 0.024(4) 0.026(4) 0.079(5) 0.017(3) 0.020(4) -0.002(3)
C224 0.023(4) 0.024(4) 0.073(5) 0.012(3) -0.010(4) -0.009(3)
C225 0.028(4) 0.026(4) 0.049(4) -0.001(3) -0.017(3) -0.007(3)
C226 0.022(3) 0.027(3) 0.035(3) 0.001(3) -0.002(3) 0.001(3)
C231 0.014(3) 0.018(3) 0.014(2) -0.001(2) 0.000(2) -0.004(2)
C232 0.022(3) 0.017(3) 0.020(3) -0.003(2) 0.006(2) -0.005(2)
C233 0.039(4) 0.031(3) 0.022(3) -0.002(2) 0.015(3) -0.013(3)
C234 0.049(4) 0.028(3) 0.020(3) 0.007(2) 0.004(3) -0.010(3)
C235 0.035(4) 0.023(3) 0.034(3) 0.017(3) 0.003(3) 0.003(3)
C236 0.027(3) 0.023(3) 0.021(3) 0.006(2) 0.002(2) 0.007(3)
C1S 0.061(12) 0.090(15) 0.138(19) 0.038(13) 0.075(13) -0.002(11)
Cl1S 0.109(5) 0.086(4) 0.073(3) -0.018(3) -0.006(3) 0.044(3)
Cl2S 0.179(8) 0.247(11) 0.080(5) 0.020(5) 0.036(5) 0.027(8)

loop_
_atom_type_symbol
_atom_type_description
_atom_type_scat_dispersion_real
_atom_type_scat_dispersion_imag
_atom_type_scat_source
C C 0.0033 0.0016 'International Tables Vol C Tables 4.2.6.8 and 6.1.1.4'
H H 0.0000 0.0000 'International Tables Vol C Tables 4.2.6.8 and 6.1.1.4'
B B 0.0013 0.0007 'International Tables Vol C Tables 4.2.6.8 and 6.1.1.4'
O O 0.0106 0.0060 'International Tables Vol C Tables 4.2.6.8 and 6.1.1.4'
P P 0.1023 0.0942 'International Tables Vol C Tables 4.2.6.8 and 6.1.1.4'
Cl Cl 0.1484 0.1585 'International Tables Vol C Tables 4.2.6.8 and 6.1.1.4'
Fe Fe 0.3463 0.8444 'International Tables Vol C Tables 4.2.6.8 and 6.1.1.4'
Ir Ir -1.4442 7.9887 'International Tables Vol C Tables 4.2.6.8 and 6.1.1.4'

loop_
_geom_angle_atom_site_label_1
_geom_angle_atom_site_label_2
_geom_angle_atom_site_label_3
_geom_angle
B5 C1 B4 80.5(4)
B5 C1 B3 113.3(4)
B4 C1 B3 67.4(4)
B5 C1 B2 68.5(4)
B4 C1 B2 113.2(4)
B3 C1 B2 73.2(4)
C1 B2 B5 54.9(3)
C1 B2 B9 105.6(4)
B5 B2 B9 58.0(3)
C1 B2 B3 53.3(3)
B5 B2 B3 91.4(4)
B9 B2 B3 102.8(4)
C1 B2 Ir1 115.1(4)
B5 B2 Ir1 114.0(4)
B9 B2 Ir1 68.3(3)
B3 B2 Ir1 65.1(2)
C1 B3 B4 56.1(3)
C1 B3 B7 106.0(4)
B4 B3 B7 57.9(3)
C1 B3 B2 53.5(3)
B4 B3 B2 92.8(4)
B7 B3 B2 102.5(4)
C1 B3 Ir1 114.7(4)
B4 B3 Ir1 114.1(4)
B7 B3 Ir1 67.9(3)
B2 B3 Ir1 64.4(2)
C1 B4 B7 110.0(4)
C1 B4 B3 56.5(3)
B7 B4 B3 62.2(3)
C1 B4 B5 49.3(3)
B7 B4 B5 100.7(4)
B3 B4 B5 87.7(4)
C1 B4 Fe1 109.8(4)
B7 B4 Fe1 68.3(3)
B3 B4 Fe1 114.3(4)
B5 B4 Fe1 61.8(3)
C1 B5 B9 110.5(4)
C1 B5 B2 56.6(3)
B9 B5 B2 61.9(3)
C1 B5 B4 50.2(3)
B9 B5 B4 101.2(4)
B2 B5 B4 88.0(4)
C1 B5 Fe1 111.0(4)
B9 B5 Fe1 68.3(3)
B2 B5 Fe1 114.2(3)
B4 B5 Fe1 62.2(2)
B4 B7 B3 59.9(3)
B4 B7 B10 115.5(4)
B3 B7 B10 113.4(4)
B4 B7 Fe1 65.4(3)
B3 B7 Fe1 110.4(3)
B10 B7 Fe1 58.7(2)
B4 B7 Ir1 113.4(4)
B3 B7 Ir1 65.1(3)
B10 B7 Ir1 58.5(2)
Fe1 B7 Ir1 105.2(2)
B5 B9 B10 115.7(4)
B5 B9 B2 60.1(3)
B10 B9 B2 113.9(4)
B5 B9 Fe1 64.9(3)
B10 B9 Fe1 59.2(2)
B2 B9 Fe1 110.3(4)
B5 B9 Ir1 112.5(4)
B10 B9 Ir1 58.8(2)
B2 B9 Ir1 64.4(2)
Fe1 B9 Ir1 104.9(2)
O10 B10 B9 131.7(4)
O10 B10 B7 132.1(4)
B9 B10 B7 95.2(4)
O10 B10 Fe1 112.0(4)
B9 B10 Fe1 70.7(3)
B7 B10 Fe1 69.8(2)
O10 B10 Ir1 125.3(3)
B9 B10 Ir1 72.6(3)
B7 B10 Ir1 71.5(3)
Fe1 B10 Ir1 122.7(3)
B10 O10 P2 135.4(3)
H6 Ir1 C61 85(2)
H6 Ir1 B10 80(2)
C61 Ir1 B10 120.8(2)
H6 Ir1 B2 141(2)
C61 Ir1 B2 130.7(2)
B10 Ir1 B2 90.0(2)
H6 Ir1 B3 164(2)
C61 Ir1 B3 88.7(2)
B10 Ir1 B3 90.6(2)
B2 Ir1 B3 50.5(2)
H6 Ir1 B7 119(2)
C61 Ir1 B7 91.5(2)
B10 Ir1 B7 50.1(2)
B2 Ir1 B7 79.7(2)
B3 Ir1 B7 47.0(2)
H6 Ir1 B9 103(2)
C61 Ir1 B9 163.6(2)
B10 Ir1 B9 48.6(2)
B2 Ir1 B9 47.2(2)
B3 Ir1 B9 79.7(2)
B7 Ir1 B9 72.1(2)
H6 Ir1 P1 78(2)
C61 Ir1 P1 89.14(16)
B10 Ir1 P1 140.98(15)
B2 Ir1 P1 87.33(16)
B3 Ir1 P1 116.54(16)
B7 Ir1 P1 163.46(16)
B9 Ir1 P1 106.34(15)
O61 C61 Ir1 174.6(5)
C81 Fe1 C82 93.9(3)
C81 Fe1 C83 97.0(2)
C82 Fe1 C83 97.4(2)
C81 Fe1 B10 86.7(2)
C82 Fe1 B10 91.4(2)
C83 Fe1 B10 170.2(3)
C81 Fe1 B5 163.1(3)
C82 Fe1 B5 103.0(2)
C83 Fe1 B5 82.2(2)
B10 Fe1 B5 91.6(2)
C81 Fe1 B4 107.1(3)
C82 Fe1 B4 158.8(3)
C83 Fe1 B4 77.9(2)
B10 Fe1 B4 92.3(2)
B5 Fe1 B4 56.1(2)
C81 Fe1 B7 82.7(2)
C82 Fe1 B7 142.8(2)
C83 Fe1 B7 119.8(2)
B10 Fe1 B7 51.5(2)
B5 Fe1 B7 83.0(2)
B4 Fe1 B7 46.3(2)
C81 Fe1 B9 136.3(2)
C82 Fe1 B9 82.9(2)
C83 Fe1 B9 126.6(2)
B10 Fe1 B9 50.0(2)
B5 Fe1 B9 46.8(2)
B4 Fe1 B9 83.5(2)
B7 Fe1 B9 74.8(2)
O81 C81 Fe1 176.8(5)
O82 C82 Fe1 177.4(5)
O83 C83 Fe1 178.4(6)
C111 P1 C121 103.5(2)
C111 P1 C131 103.3(2)
C121 P1 C131 103.2(2)
C111 P1 Ir1 117.14(18)
C121 P1 Ir1 110.26(18)
C131 P1 Ir1 117.65(18)
C112 C111 C116 117.4(5)
C112 C111 P1 120.8(4)
C116 C111 P1 121.7(4)
C111 C112 C113 121.8(6)
C114 C113 C112 119.9(6)
C115 C114 C113 119.6(6)
C114 C115 C116 120.0(6)
C111 C116 C115 121.3(6)
C122 C121 C126 118.9(5)
C122 C121 P1 120.9(5)
C126 C121 P1 120.1(4)
C121 C122 C123 120.0(7)
C124 C123 C122 120.0(7)
C125 C124 C123 120.3(6)
C124 C125 C126 119.9(6)
C125 C126 C121 121.0(6)
C136 C131 C132 118.0(5)
C136 C131 P1 122.6(4)
C132 C131 P1 119.4(4)
C133 C132 C131 120.4(6)
C132 C133 C134 120.1(6)
C135 C134 C133 120.8(6)
C134 C135 C136 119.9(6)
C135 C136 C131 120.8(6)
O10 P2 C221 104.8(2)
O10 P2 C211 110.0(2)
C221 P2 C211 109.0(2)
O10 P2 C231 111.4(2)
C221 P2 C231 106.9(2)
C211 P2 C231 114.3(2)
C212 C211 C216 119.3(5)
C212 C211 P2 119.9(4)
C216 C211 P2 120.7(4)
C213 C212 C211 120.2(5)
C214 C213 C212 119.4(5)
C213 C214 C215 121.2(5)
C216 C215 C214 119.5(5)
C215 C216 C211 120.3(5)
C222 C221 C226 118.8(5)
C222 C221 P2 121.1(4)
C226 C221 P2 120.0(4)
C221 C222 C223 119.3(6)
C224 C223 C222 121.3(6)
C225 C224 C223 119.2(6)
C224 C225 C226 121.3(6)
C225 C226 C221 120.0(6)
C236 C231 C232 120.6(5)
C236 C231 P2 115.7(4)
C232 C231 P2 123.6(4)
C233 C232 C231 118.4(5)
C234 C233 C232 121.2(5)
C233 C234 C235 120.2(5)
C234 C235 C236 120.2(6)
C231 C236 C235 119.4(5)
Cl1S C1S Cl2S 110.5(8)

loop_
_geom_bond_atom_site_label_1
_geom_bond_atom_site_label_2
_geom_bond_distance
C1 B5 1.589(8)
C1 B4 1.611(8)
C1 B3 1.618(8)
C1 B2 1.622(8)
B2 B5 1.807(8)
B2 B9 1.839(9)
B2 B3 1.933(9)
B2 Ir1 2.259(6)
B3 B4 1.790(9)
B3 B7 1.831(9)
B3 Ir1 2.272(6)
B4 B7 1.752(8)
B4 B5 2.067(9)
B4 Fe1 2.203(6)
B5 B9 1.768(9)
B5 Fe1 2.195(7)
B7 B10 1.877(8)
B7 Fe1 2.252(6)
B7 Ir1 2.321(6)
B9 B10 1.830(8)
B9 Fe1 2.254(6)
B9 Ir1 2.328(6)
B10 O10 1.461(7)
B10 Fe1 2.051(5)
B10 Ir1 2.087(6)
O10 P2 1.546(3)
Ir1 H6 1.689(19)
Ir1 C61 1.888(5)
Ir1 P1 2.3453(14)
C61 O61 1.145(6)
Fe1 C81 1.779(6)
Fe1 C82 1.792(6)
Fe1 C83 1.793(5)
C81 O81 1.141(7)
C82 O82 1.135(6)
C83 O83 1.147(6)
P1 C111 1.822(6)
P1 C121 1.830(5)
P1 C131 1.833(6)
C111 C112 1.380(8)
C111 C116 1.391(8)
C112 C113 1.387(8)
C113 C114 1.378(9)
C114 C115 1.376(9)
C115 C116 1.393(9)
C121 C122 1.386(8)
C121 C126 1.387(8)
C122 C123 1.398(9)
C123 C124 1.377(11)
C124 C125 1.372(9)
C125 C126 1.382(8)
C131 C136 1.400(8)
C131 C132 1.406(7)
C132 C133 1.377(8)
C133 C134 1.379(9)
C134 C135 1.364(9)
C135 C136 1.382(8)
P2 C221 1.775(6)
P2 C211 1.786(5)
P2 C231 1.791(5)
C211 C212 1.397(7)
C211 C216 1.407(7)
C212 C213 1.382(7)
C213 C214 1.381(7)
C214 C215 1.391(8)
C215 C216 1.365(7)
C221 C222 1.394(7)
C221 C226 1.398(8)
C222 C223 1.395(8)
C223 C224 1.372(10)
C224 C225 1.365(9)
C225 C226 1.381(8)
C231 C236 1.388(7)
C231 C232 1.405(7)
C232 C233 1.390(7)
C233 C234 1.376(9)
C234 C235 1.379(8)
C235 C236 1.397(7)
C1S Cl1S 1.611(12)
C1S Cl2S 1.832(15)
